data_4308623
loop_
_publ_author_name
'M. Sokolov'
'P. Esparza'
'R. Hernandez-Molina'
'J. G. Platas'
'A. Mederos'
'J. A. Gavin'
'R. Llusar'
'C. Vicent'

_publ_contact_author_address
;
Departament de Ci\`encies Experimentals, Universitat Jaume I 
Campus de Riu Sec, Box 224, Castell\'o, Spain
;
_publ_contact_author_email llusar@exp.uji.es
_publ_contact_author_name 'Professor Rosa Llusar'
_publ_section_title
;
Preparation and Properties of the Full Series of Cuboidal Clusters
[MoxW4-xSe4(H2O)12]n+ (n= 4-6) and Their Derivatives
;
_journal_name_full 'Inorganic Chemistry'
_journal_page_first 1132
_journal_page_last 1141
_journal_paper_doi 10.1021/ic049298a
_journal_volume 44
_journal_year 2005
_chemical_formula_sum 'C36 H84 O12 P6 S12 Se4 W4'
_chemical_formula_weight 2330.81
_chemical_name_systematic
; 
 ? 
;
_space_group_IT_number 2
_symmetry_cell_setting triclinic
_symmetry_space_group_name_Hall '-P 1'
_symmetry_space_group_name_H-M 'P -1'
_atom_sites_solution_hydrogens geom
_atom_sites_solution_primary direct
_atom_sites_solution_secondary difmap
_audit_creation_method SHELXL-97
_cell_angle_alpha 95.737(2)
_cell_angle_beta 90.214(2)
_cell_angle_gamma 106.734(2)
_cell_formula_units_Z 2
_cell_length_a 13.4014(13)
_cell_length_b 13.6570(14)
_cell_length_c 21.563(2)
_cell_measurement_temperature 293(2)
_cell_volume 3758.3(6)
_computing_cell_refinement 'Bruker SMART'
_computing_data_collection 'Bruker SMART'
_computing_data_reduction 'Bruker SHELXTL'
_computing_molecular_graphics 'Bruker SHELXTL'
_computing_publication_material 'Bruker SHELXTL'
_computing_structure_refinement 'SHELXL-97 (Sheldrick, 1997)'
_computing_structure_solution 'SHELXS-97 (Sheldrick, 1990)'
_diffrn_ambient_temperature 293(2)
_diffrn_measured_fraction_theta_full 0.999
_diffrn_measured_fraction_theta_max 0.999
_diffrn_measurement_device_type 'CCD area detector'
_diffrn_measurement_method 'phi and omega scans'
_diffrn_radiation_monochromator graphite
_diffrn_radiation_source 'fine-focus sealed tube'
_diffrn_radiation_type MoK\a
_diffrn_radiation_wavelength 0.71073
_diffrn_reflns_av_R_equivalents 0.0522
_diffrn_reflns_av_sigmaI/netI 0.1159
_diffrn_reflns_limit_h_max 16
_diffrn_reflns_limit_h_min -16
_diffrn_reflns_limit_k_max 16
_diffrn_reflns_limit_k_min -17
_diffrn_reflns_limit_l_max 26
_diffrn_reflns_limit_l_min -13
_diffrn_reflns_number 23945
_diffrn_reflns_theta_full 26.37
_diffrn_reflns_theta_max 26.37
_diffrn_reflns_theta_min 0.95
_exptl_absorpt_coefficient_mu 8.543
_exptl_absorpt_correction_type 'Bruker SADABS'
_exptl_crystal_colour brown
_exptl_crystal_density_diffrn 2.060
_exptl_crystal_density_method 'not measured'
_exptl_crystal_description prism
_exptl_crystal_F_000 2220
_exptl_crystal_size_max 0.20
_exptl_crystal_size_mid 0.15
_exptl_crystal_size_min 0.12
_refine_diff_density_max 1.960
_refine_diff_density_min -2.127
_refine_diff_density_rms 0.228
_refine_ls_extinction_method none
_refine_ls_goodness_of_fit_ref 1.034
_refine_ls_hydrogen_treatment mixed
_refine_ls_matrix_type full
_refine_ls_number_parameters 667
_refine_ls_number_reflns 15337
_refine_ls_number_restraints 0
_refine_ls_restrained_S_all 1.034
_refine_ls_R_factor_all 0.1176
_refine_ls_R_factor_gt 0.0651
_refine_ls_shift/su_max 0.004
_refine_ls_shift/su_mean 0.000
_refine_ls_structure_factor_coef Fsqd
_refine_ls_weighting_details 'calc w=1/[\s^2^(Fo^2^)+(0.0529P)^2^+0.0000P] where P=(Fo^2^+2Fc^2^)/3'
_refine_ls_weighting_scheme calc
_refine_ls_wR_factor_gt 0.1220
_refine_ls_wR_factor_ref 0.1377
_reflns_number_gt 9636
_reflns_number_total 15337
_reflns_threshold_expression >2sigma(I)
_cod_data_source_file ic049298asi20040601_102124_5.cif
_cod_data_source_block '[W4Se4(iPr-dtp)6]'
_cod_depositor_comments
;
The following automatic conversions were performed:
'_symmetry_cell_setting' value 'Triclinic' changed to 'triclinic'
according to '/home/saulius/struct/CIF-dictionaries/cif_core.dic'
dictionary named 'cif_core.dic' version 2.4.1 from 2010-06-29.

Automatic conversion script
Id: cif_fix_enum 1527 2010-12-29 10:47:43Z saulius 
;
_cod_database_code 4308623

loop_
_symmetry_equiv_pos_as_xyz
'x, y, z'
'-x, -y, -z'

loop_
_atom_site_label
_atom_site_type_symbol
_atom_site_fract_x
_atom_site_fract_y
_atom_site_fract_z
_atom_site_U_iso_or_equiv
_atom_site_adp_type
_atom_site_occupancy
_atom_site_symmetry_multiplicity
_atom_site_calc_flag
_atom_site_refinement_flags
_atom_site_disorder_assembly
_atom_site_disorder_group
W1 W 0.01977(4) 0.80863(4) 0.21356(2) 0.03140(14) Uani 1 1 d . . .
W2 W 0.20013(4) 0.80771(4) 0.28321(2) 0.03392(14) Uani 1 1 d . . .
W3 W 0.08544(4) 0.62096(4) 0.20648(2) 0.02972(14) Uani 1 1 d . . .
W4 W -0.00246(4) 0.67963(4) 0.31567(2) 0.03155(14) Uani 1 1 d . . .
Se1 Se 0.18220(10) 0.78728(10) 0.16751(6) 0.0363(3) Uani 1 1 d . . .
Se2 Se -0.09774(10) 0.62876(10) 0.21287(6) 0.0340(3) Uani 1 1 d . . .
Se3 Se 0.05617(10) 0.87259(10) 0.32523(6) 0.0348(3) Uani 1 1 d . . .
Se4 Se 0.16099(10) 0.62847(10) 0.31263(6) 0.0348(3) Uani 1 1 d . . .
S1 S -0.1434(3) 0.8710(3) 0.22604(16) 0.0438(9) Uani 1 1 d . . .
S2 S -0.0504(3) 0.7919(3) 0.10057(16) 0.0471(9) Uani 1 1 d . . .
S3 S 0.3870(3) 0.7939(3) 0.26817(18) 0.0504(10) Uani 1 1 d . . .
S4 S 0.2837(3) 0.8628(3) 0.39364(17) 0.0498(10) Uani 1 1 d . . .
S5 S 0.0415(3) 0.5595(3) 0.09065(16) 0.0471(9) Uani 1 1 d . . .
S6 S 0.2453(3) 0.5642(3) 0.17157(15) 0.0404(8) Uani 1 1 d . . .
S7 S 0.0294(3) 0.7014(3) 0.43458(16) 0.0469(9) Uani 1 1 d . . .
S8 S -0.1765(3) 0.6997(3) 0.35714(17) 0.0481(9) Uani 1 1 d . . .
S9 S 0.0902(3) 1.0021(3) 0.19307(18) 0.0473(9) Uani 1 1 d . . .
S10 S 0.2980(3) 0.9982(3) 0.27890(19) 0.0540(10) Uani 1 1 d . . .
S11 S -0.0822(3) 0.4946(3) 0.34524(16) 0.0456(9) Uani 1 1 d . . .
S12 S 0.0151(3) 0.4234(3) 0.21209(17) 0.0495(10) Uani 1 1 d . . .
O1 O -0.2172(8) 0.9005(9) 0.0991(5) 0.066(3) Uani 1 1 d . . .
O2 O -0.2746(7) 0.7262(7) 0.1244(5) 0.056(3) Uani 1 1 d . . .
O3 O 0.5149(7) 0.9013(8) 0.3818(5) 0.066(3) Uani 1 1 d . . .
O4 O 0.4143(7) 0.7257(8) 0.3933(4) 0.056(3) Uani 1 1 d . . .
O5 O 0.2545(7) 0.6014(7) 0.0412(4) 0.049(2) Uani 1 1 d . . .
O6 O 0.1717(10) 0.4209(8) 0.0559(4) 0.073(3) Uani 1 1 d . . .
O7 O -0.0968(8) 0.8337(8) 0.4776(4) 0.065(3) Uani 1 1 d . . .
O8 O -0.1768(9) 0.6536(10) 0.4905(5) 0.084(4) Uani 1 1 d . . .
O9 O 0.2841(8) 1.1718(7) 0.2174(5) 0.060(3) Uani 1 1 d . . .
O10 O 0.2949(7) 1.0259(7) 0.1415(4) 0.055(3) Uani 1 1 d . . .
O11 O -0.2060(7) 0.3790(7) 0.2312(4) 0.050(2) Uani 1 1 d . . .
O12 O -0.1211(7) 0.2843(6) 0.2916(4) 0.046(2) Uani 1 1 d . . .
P1 P -0.1769(3) 0.8228(3) 0.13529(18) 0.0468(10) Uani 1 1 d . . .
P2 P 0.4061(3) 0.8216(3) 0.36080(18) 0.0478(10) Uani 1 1 d . . .
P3 P 0.1807(3) 0.5328(3) 0.08560(16) 0.0392(9) Uani 1 1 d . . .
P4 P -0.1112(3) 0.7197(3) 0.44329(17) 0.0518(11) Uani 1 1 d . . .
P5 P 0.2429(3) 1.0489(3) 0.20668(18) 0.0453(9) Uani 1 1 d . . .
P6 P -0.1006(3) 0.3952(3) 0.26995(16) 0.0414(9) Uani 1 1 d . . .
C1 C -0.1530(13) 1.0067(14) 0.0919(8) 0.071(5) Uani 1 1 d . . .
H1 H -0.0824 1.0162 0.1087 0.086 Uiso 1 1 calc R . .
C2 C -0.1475(17) 1.0197(15) 0.0255(9) 0.113(8) Uani 1 1 d . . .
H2A H -0.1140 0.9727 0.0048 0.169 Uiso 1 1 calc R . .
H2B H -0.1082 1.0889 0.0201 0.169 Uiso 1 1 calc R . .
H2C H -0.2167 1.0058 0.0079 0.169 Uiso 1 1 calc R . .
C3 C -0.2025(17) 1.0743(14) 0.1317(10) 0.118(8) Uani 1 1 d . . .
H3A H -0.2001 1.0601 0.1743 0.177 Uiso 1 1 calc R . .
H3B H -0.2737 1.0611 0.1178 0.177 Uiso 1 1 calc R . .
H3C H -0.1655 1.1450 0.1284 0.177 Uiso 1 1 calc R . .
C4 C -0.3792(11) 0.7269(13) 0.1452(9) 0.072(5) Uani 1 1 d . . .
H4 H -0.3741 0.7940 0.1681 0.086 Uiso 1 1 calc R . .
C5 C -0.4463(14) 0.7137(19) 0.0886(10) 0.125(9) Uani 1 1 d . . .
H5A H -0.4188 0.7699 0.0642 0.188 Uiso 1 1 calc R . .
H5B H -0.5156 0.7124 0.1005 0.188 Uiso 1 1 calc R . .
H5C H -0.4482 0.6502 0.0644 0.188 Uiso 1 1 calc R . .
C6 C -0.4163(14) 0.6482(17) 0.1865(10) 0.110(8) Uani 1 1 d . . .
H6A H -0.3706 0.6628 0.2228 0.164 Uiso 1 1 calc R . .
H6B H -0.4175 0.5825 0.1654 0.164 Uiso 1 1 calc R . .
H6C H -0.4854 0.6468 0.1989 0.164 Uiso 1 1 calc R . .
C7 C 0.2232(13) 0.6036(14) -0.0235(7) 0.064(5) Uani 1 1 d . . .
H7 H 0.1505 0.5619 -0.0311 0.077 Uiso 1 1 calc R . .
C8 C 0.289(2) 0.5622(19) -0.0645(10) 0.172(13) Uani 1 1 d . . .
H8A H 0.2778 0.4911 -0.0590 0.258 Uiso 1 1 calc R . .
H8B H 0.3602 0.5996 -0.0550 0.258 Uiso 1 1 calc R . .
H8C H 0.2713 0.5682 -0.1069 0.258 Uiso 1 1 calc R . .
C9 C 0.232(2) 0.7041(19) -0.0346(12) 0.179(14) Uani 1 1 d . . .
H9A H 0.1882 0.7313 -0.0073 0.268 Uiso 1 1 calc R . .
H9B H 0.2120 0.7055 -0.0771 0.268 Uiso 1 1 calc R . .
H9C H 0.3035 0.7452 -0.0270 0.268 Uiso 1 1 calc R . .
C10 C 0.176(2) 0.3361(15) 0.0858(8) 0.105(8) Uani 1 1 d . . .
H10 H 0.1877 0.3555 0.1308 0.126 Uiso 1 1 calc R . .
C11 C 0.075(3) 0.2599(19) 0.0728(11) 0.24(2) Uani 1 1 d . . .
H11A H 0.0211 0.2872 0.0899 0.354 Uiso 1 1 calc R . .
H11B H 0.0736 0.1986 0.0915 0.354 Uiso 1 1 calc R . .
H11C H 0.0629 0.2438 0.0286 0.354 Uiso 1 1 calc R . .
C12 C 0.261(3) 0.302(3) 0.0610(13) 0.24(2) Uani 1 1 d . . .
H12A H 0.3258 0.3537 0.0718 0.360 Uiso 1 1 calc R . .
H12B H 0.2525 0.2884 0.0164 0.360 Uiso 1 1 calc R . .
H12C H 0.2618 0.2396 0.0782 0.360 Uiso 1 1 calc R . .
C13 C -0.0517(11) 0.2532(11) 0.3317(6) 0.051(4) Uani 1 1 d . . .
H13 H 0.0167 0.3049 0.3350 0.061 Uiso 1 1 calc R . .
C14 C -0.0406(14) 0.1511(13) 0.3026(9) 0.093(6) Uani 1 1 d . . .
H14A H -0.0098 0.1598 0.2627 0.140 Uiso 1 1 calc R . .
H14B H -0.1082 0.1015 0.2975 0.140 Uiso 1 1 calc R . .
H14C H 0.0031 0.1275 0.3293 0.140 Uiso 1 1 calc R . .
C15 C -0.0971(15) 0.2452(13) 0.3937(8) 0.091(6) Uani 1 1 d . . .
H15A H -0.1031 0.3110 0.4104 0.137 Uiso 1 1 calc R . .
H15B H -0.0529 0.2234 0.4211 0.137 Uiso 1 1 calc R . .
H15C H -0.1650 0.1959 0.3902 0.137 Uiso 1 1 calc R . .
C16 C -0.3052(12) 0.3525(16) 0.2615(8) 0.080(6) Uani 1 1 d . . .
H16 H -0.2966 0.3442 0.3056 0.096 Uiso 1 1 calc R . .
C17 C -0.3551(17) 0.4314(16) 0.2535(13) 0.146(12) Uani 1 1 d . . .
H17A H -0.3154 0.4950 0.2761 0.219 Uiso 1 1 calc R . .
H17B H -0.4242 0.4115 0.2692 0.219 Uiso 1 1 calc R . .
H17C H -0.3589 0.4401 0.2100 0.219 Uiso 1 1 calc R . .
C18 C -0.3696(16) 0.2528(19) 0.2251(12) 0.148(10) Uani 1 1 d . . .
H18A H -0.3379 0.1993 0.2302 0.222 Uiso 1 1 calc R . .
H18B H -0.3725 0.2623 0.1817 0.222 Uiso 1 1 calc R . .
H18C H -0.4389 0.2340 0.2405 0.222 Uiso 1 1 calc R . .
C19 C 0.5518(14) 1.0002(16) 0.3541(11) 0.096(7) Uani 1 1 d . . .
H19 H 0.4972 1.0077 0.3262 0.116 Uiso 1 1 calc R . .
C20 C 0.5681(19) 1.0796(17) 0.4109(14) 0.157(12) Uani 1 1 d . . .
H20A H 0.5029 1.0733 0.4308 0.236 Uiso 1 1 calc R . .
H20B H 0.5942 1.1474 0.3980 0.236 Uiso 1 1 calc R . .
H20C H 0.6175 1.0683 0.4397 0.236 Uiso 1 1 calc R . .
C21 C 0.6482(15) 1.0028(16) 0.3182(11) 0.127(9) Uani 1 1 d . . .
H21A H 0.6305 0.9532 0.2821 0.191 Uiso 1 1 calc R . .
H21B H 0.6982 0.9865 0.3442 0.191 Uiso 1 1 calc R . .
H21C H 0.6774 1.0702 0.3054 0.191 Uiso 1 1 calc R . .
C22 C 0.4992(15) 0.6787(17) 0.3783(11) 0.093(7) Uani 1 1 d . . .
H22 H 0.5509 0.7221 0.3530 0.112 Uiso 1 1 calc R . .
C23 C 0.5444(14) 0.6814(18) 0.4431(14) 0.149(12) Uani 1 1 d . . .
H23A H 0.5761 0.7514 0.4598 0.223 Uiso 1 1 calc R . .
H23B H 0.5959 0.6449 0.4411 0.223 Uiso 1 1 calc R . .
H23C H 0.4897 0.6494 0.4696 0.223 Uiso 1 1 calc R . .
C24 C 0.4530(19) 0.5777(19) 0.3444(12) 0.139(10) Uani 1 1 d . . .
H24A H 0.4310 0.5857 0.3032 0.208 Uiso 1 1 calc R . .
H24B H 0.3939 0.5407 0.3661 0.208 Uiso 1 1 calc R . .
H24C H 0.5036 0.5401 0.3414 0.208 Uiso 1 1 calc R . .
C25 C 0.2607(14) 1.2284(12) 0.2737(8) 0.067(5) Uani 1 1 d . . .
H25 H 0.2064 1.1828 0.2964 0.080 Uiso 1 1 calc R . .
C26 C 0.2266(15) 1.3140(13) 0.2572(9) 0.095(6) Uani 1 1 d . . .
H26A H 0.1621 1.2885 0.2333 0.142 Uiso 1 1 calc R . .
H26B H 0.2786 1.3560 0.2328 0.142 Uiso 1 1 calc R . .
H26C H 0.2167 1.3543 0.2945 0.142 Uiso 1 1 calc R . .
C27 C 0.3597(17) 1.2668(14) 0.3128(9) 0.107(7) Uani 1 1 d . . .
H27A H 0.3817 1.2094 0.3234 0.160 Uiso 1 1 calc R . .
H27B H 0.3479 1.3055 0.3503 0.160 Uiso 1 1 calc R . .
H27C H 0.4130 1.3099 0.2898 0.160 Uiso 1 1 calc R . .
C28 C 0.4094(12) 1.0505(14) 0.1364(9) 0.077(5) Uani 1 1 d . . .
H28 H 0.4452 1.0822 0.1763 0.092 Uiso 1 1 calc R . .
C29 C 0.4367(16) 0.9583(16) 0.1153(14) 0.165(14) Uani 1 1 d . . .
H29A H 0.4195 0.9110 0.1464 0.248 Uiso 1 1 calc R . .
H29B H 0.5101 0.9753 0.1083 0.248 Uiso 1 1 calc R . .
H29C H 0.3986 0.9271 0.0771 0.248 Uiso 1 1 calc R . .
C30 C 0.4363(15) 1.122(2) 0.0878(12) 0.169(14) Uani 1 1 d . . .
H30A H 0.4174 1.1837 0.1011 0.254 Uiso 1 1 calc R . .
H30B H 0.3990 1.0903 0.0496 0.254 Uiso 1 1 calc R . .
H30C H 0.5099 1.1399 0.0814 0.254 Uiso 1 1 calc R . .
C31 C -0.1944(12) 0.5448(13) 0.4929(7) 0.063(5) Uani 1 1 d . . .
H31 H -0.1452 0.5217 0.4658 0.076 Uiso 1 1 calc R . .
C32 C -0.3010(18) 0.491(2) 0.4696(15) 0.184(14) Uani 1 1 d . . .
H32A H -0.3092 0.5046 0.4273 0.276 Uiso 1 1 calc R . .
H32B H -0.3496 0.5147 0.4951 0.276 Uiso 1 1 calc R . .
H32C H -0.3140 0.4184 0.4710 0.276 Uiso 1 1 calc R . .
C33 C -0.1747(18) 0.5287(19) 0.5552(9) 0.146(11) Uani 1 1 d . . .
H33A H -0.1043 0.5666 0.5679 0.219 Uiso 1 1 calc R . .
H33B H -0.1845 0.4567 0.5577 0.219 Uiso 1 1 calc R . .
H33C H -0.2221 0.5518 0.5822 0.219 Uiso 1 1 calc R . .
C34 C -0.1787(13) 0.8781(13) 0.4860(9) 0.074(5) Uani 1 1 d . . .
H34 H -0.2412 0.8329 0.4634 0.089 Uiso 1 1 calc R . .
C35 C -0.1529(18) 0.9788(17) 0.4626(12) 0.141(10) Uani 1 1 d . . .
H35A H -0.1434 0.9711 0.4185 0.212 Uiso 1 1 calc R . .
H35B H -0.0898 1.0226 0.4831 0.212 Uiso 1 1 calc R . .
H35C H -0.2087 1.0089 0.4708 0.212 Uiso 1 1 calc R . .
C36 C -0.198(2) 0.882(2) 0.5559(10) 0.174(14) Uani 1 1 d . . .
H36A H -0.2148 0.8132 0.5682 0.261 Uiso 1 1 calc R . .
H36B H -0.2543 0.9101 0.5649 0.261 Uiso 1 1 calc R . .
H36C H -0.1358 0.9237 0.5785 0.261 Uiso 1 1 calc R . .

loop_
_atom_site_aniso_label
_atom_site_aniso_U_11
_atom_site_aniso_U_22
_atom_site_aniso_U_33
_atom_site_aniso_U_23
_atom_site_aniso_U_13
_atom_site_aniso_U_12
W1 0.0340(3) 0.0307(3) 0.0303(3) 0.0018(2) 0.0017(2) 0.0111(2)
W2 0.0324(3) 0.0298(3) 0.0375(3) -0.0014(2) 0.0001(2) 0.0075(2)
W3 0.0322(3) 0.0294(3) 0.0264(3) -0.0011(2) 0.0024(2) 0.0085(2)
W4 0.0367(3) 0.0300(3) 0.0272(3) 0.0003(2) 0.0046(2) 0.0094(2)
Se1 0.0375(7) 0.0313(8) 0.0392(8) 0.0025(6) 0.0060(6) 0.0092(6)
Se2 0.0332(7) 0.0350(8) 0.0323(7) 0.0023(6) 0.0029(6) 0.0081(6)
Se3 0.0398(8) 0.0312(8) 0.0325(7) -0.0013(6) 0.0021(6) 0.0104(6)
Se4 0.0388(7) 0.0341(8) 0.0309(7) 0.0008(6) 0.0004(6) 0.0104(6)
S1 0.048(2) 0.049(2) 0.039(2) -0.0023(17) -0.0006(17) 0.0225(18)
S2 0.048(2) 0.063(3) 0.036(2) 0.0098(18) 0.0007(17) 0.023(2)
S3 0.037(2) 0.055(3) 0.057(2) -0.0005(19) 0.0019(18) 0.0128(19)
S4 0.044(2) 0.055(2) 0.047(2) -0.0116(18) -0.0082(17) 0.0140(19)
S5 0.039(2) 0.059(3) 0.038(2) -0.0059(17) 0.0010(16) 0.0095(18)
S6 0.046(2) 0.045(2) 0.0322(18) -0.0030(16) 0.0009(16) 0.0192(18)
S7 0.064(2) 0.044(2) 0.0335(19) -0.0020(16) 0.0028(17) 0.0172(19)
S8 0.046(2) 0.046(2) 0.049(2) -0.0036(18) 0.0103(18) 0.0102(18)
S9 0.043(2) 0.036(2) 0.067(3) 0.0151(18) -0.0007(18) 0.0136(17)
S10 0.048(2) 0.040(2) 0.070(3) 0.0007(19) -0.010(2) 0.0075(18)
S11 0.060(2) 0.040(2) 0.0351(19) -0.0006(16) 0.0145(17) 0.0139(19)
S12 0.064(2) 0.039(2) 0.043(2) -0.0032(17) 0.0169(19) 0.0133(19)
O1 0.062(7) 0.072(8) 0.072(7) 0.021(6) -0.002(6) 0.028(6)
O2 0.050(6) 0.056(7) 0.065(7) 0.013(5) 0.000(5) 0.019(5)
O3 0.041(6) 0.059(8) 0.089(8) -0.005(6) -0.012(6) 0.002(5)
O4 0.049(6) 0.060(7) 0.065(7) 0.010(6) 0.011(5) 0.025(6)
O5 0.044(6) 0.063(7) 0.036(5) 0.010(5) 0.011(4) 0.007(5)
O6 0.130(10) 0.053(7) 0.046(6) -0.014(5) -0.013(6) 0.048(7)
O7 0.087(8) 0.075(8) 0.040(6) -0.003(5) -0.001(6) 0.038(7)
O8 0.085(9) 0.093(10) 0.081(9) 0.039(8) 0.043(7) 0.028(8)
O9 0.070(7) 0.035(6) 0.076(7) 0.015(6) 0.014(6) 0.012(5)
O10 0.050(6) 0.055(7) 0.057(6) 0.017(5) 0.006(5) 0.008(5)
O11 0.046(6) 0.047(6) 0.056(6) 0.001(5) 0.000(5) 0.015(5)
O12 0.054(6) 0.026(5) 0.051(6) 0.008(4) -0.007(5) -0.001(4)
P1 0.046(2) 0.049(2) 0.047(2) 0.0096(19) -0.0078(18) 0.016(2)
P2 0.034(2) 0.048(2) 0.057(2) 0.0033(19) -0.0086(18) 0.0056(18)
P3 0.052(2) 0.034(2) 0.0328(19) -0.0002(16) 0.0088(17) 0.0141(18)
P4 0.078(3) 0.054(3) 0.034(2) 0.0116(19) 0.021(2) 0.033(2)
P5 0.043(2) 0.034(2) 0.057(2) 0.0050(18) 0.0049(19) 0.0089(18)
P6 0.049(2) 0.034(2) 0.040(2) 0.0057(16) 0.0029(17) 0.0105(18)
C1 0.060(11) 0.078(14) 0.095(14) 0.033(11) -0.001(10) 0.042(10)
C2 0.16(2) 0.076(15) 0.088(15) 0.053(13) -0.011(14) -0.003(14)
C3 0.15(2) 0.064(14) 0.15(2) 0.030(14) 0.055(18) 0.044(15)
C4 0.042(10) 0.058(12) 0.101(14) -0.016(10) -0.003(10) 0.000(8)
C5 0.057(13) 0.18(3) 0.120(19) 0.011(18) -0.028(13) 0.015(15)
C6 0.068(13) 0.13(2) 0.14(2) 0.049(17) 0.052(14) 0.030(14)
C7 0.061(10) 0.095(14) 0.039(9) 0.040(9) 0.014(8) 0.014(10)
C8 0.33(4) 0.13(2) 0.075(16) 0.023(16) 0.06(2) 0.10(3)
C9 0.30(4) 0.15(3) 0.14(2) 0.10(2) 0.06(3) 0.13(3)
C10 0.23(3) 0.057(13) 0.046(11) -0.003(10) -0.007(14) 0.062(17)
C11 0.43(6) 0.08(2) 0.085(19) -0.037(15) 0.04(3) -0.09(3)
C12 0.37(5) 0.29(4) 0.17(3) -0.07(3) -0.02(3) 0.29(4)
C13 0.055(9) 0.050(10) 0.042(9) 0.011(7) 0.002(7) 0.003(8)
C14 0.094(15) 0.072(14) 0.130(18) -0.002(12) -0.001(13) 0.054(12)
C15 0.149(19) 0.048(12) 0.072(13) 0.009(10) -0.021(13) 0.023(12)
C16 0.045(10) 0.116(17) 0.065(12) 0.003(11) -0.004(9) 0.003(11)
C17 0.100(18) 0.072(16) 0.27(4) 0.03(2) 0.05(2) 0.034(15)
C18 0.068(15) 0.16(3) 0.20(3) -0.02(2) -0.018(17) 0.011(16)
C19 0.062(13) 0.076(15) 0.15(2) 0.047(15) -0.036(13) 0.004(11)
C20 0.14(2) 0.066(17) 0.26(4) 0.00(2) 0.00(2) 0.019(16)
C21 0.071(15) 0.099(18) 0.18(3) 0.035(17) 0.018(16) -0.030(12)
C22 0.059(13) 0.093(17) 0.14(2) 0.055(16) 0.035(13) 0.031(12)
C23 0.051(13) 0.13(2) 0.28(4) 0.05(2) -0.040(17) 0.037(14)
C24 0.16(3) 0.11(2) 0.15(2) 0.037(19) 0.08(2) 0.05(2)
C25 0.080(13) 0.042(10) 0.070(12) 0.006(9) -0.007(10) 0.006(9)
C26 0.112(16) 0.055(13) 0.117(17) -0.012(12) 0.009(13) 0.032(12)
C27 0.15(2) 0.052(13) 0.117(18) -0.013(12) -0.011(16) 0.026(13)
C28 0.042(10) 0.081(14) 0.092(14) -0.003(11) 0.006(9) -0.001(9)
C29 0.094(17) 0.087(18) 0.33(4) 0.02(2) 0.10(2) 0.048(15)
C30 0.070(15) 0.26(4) 0.20(3) 0.16(3) 0.062(17) 0.035(19)
C31 0.061(11) 0.064(12) 0.059(11) 0.011(9) 0.036(9) 0.008(9)
C32 0.092(19) 0.16(3) 0.29(4) 0.08(3) -0.03(2) -0.008(19)
C33 0.14(2) 0.18(3) 0.082(16) 0.081(17) -0.031(15) -0.024(19)
C34 0.068(12) 0.064(13) 0.092(14) -0.026(10) -0.013(10) 0.034(10)
C35 0.15(2) 0.11(2) 0.21(3) 0.06(2) 0.02(2) 0.090(19)
C36 0.30(4) 0.18(3) 0.092(19) 0.006(18) 0.05(2) 0.15(3)

loop_
_atom_type_symbol
_atom_type_description
_atom_type_scat_dispersion_real
_atom_type_scat_dispersion_imag
_atom_type_scat_source
C C 0.0033 0.0016 'International Tables Vol C Tables 4.2.6.8 and 6.1.1.4'
H H 0.0000 0.0000 'International Tables Vol C Tables 4.2.6.8 and 6.1.1.4'
O O 0.0106 0.0060 'International Tables Vol C Tables 4.2.6.8 and 6.1.1.4'
P P 0.1023 0.0942 'International Tables Vol C Tables 4.2.6.8 and 6.1.1.4'
S S 0.1246 0.1234 'International Tables Vol C Tables 4.2.6.8 and 6.1.1.4'
Se Se -0.0929 2.2259 'International Tables Vol C Tables 4.2.6.8 and 6.1.1.4'
W W -0.8490 6.8722 'International Tables Vol C Tables 4.2.6.8 and 6.1.1.4'

loop_
_geom_angle_atom_site_label_1
_geom_angle_atom_site_label_2
_geom_angle_atom_site_label_3
_geom_angle
_geom_angle_site_symmetry_1
_geom_angle_site_symmetry_3
_geom_angle_publ_flag
Se3 W1 Se1 108.56(5) . . ?
Se3 W1 Se2 104.97(5) . . ?
Se1 W1 Se2 104.36(4) . . ?
Se3 W1 S1 85.07(8) . . ?
Se1 W1 S1 158.17(9) . . ?
Se2 W1 S1 87.74(9) . . ?
Se3 W1 S2 159.80(9) . . ?
Se1 W1 S2 86.17(8) . . ?
Se2 W1 S2 83.80(9) . . ?
S1 W1 S2 77.01(11) . . ?
Se3 W1 S9 85.66(9) . . ?
Se1 W1 S9 86.44(8) . . ?
Se2 W1 S9 161.07(9) . . ?
S1 W1 S9 77.46(11) . . ?
S2 W1 S9 81.44(12) . . ?
Se3 W1 W2 55.12(3) . . ?
Se1 W1 W2 55.17(3) . . ?
Se2 W1 W2 103.93(4) . . ?
S1 W1 W2 140.09(8) . . ?
S2 W1 W2 141.33(8) . . ?
S9 W1 W2 95.00(8) . . ?
Se3 W1 W4 54.74(3) . . ?
Se1 W1 W4 100.94(4) . . ?
Se2 W1 W4 53.93(3) . . ?
S1 W1 W4 100.87(8) . . ?
S2 W1 W4 137.68(9) . . ?
S9 W1 W4 140.14(9) . . ?
W2 W1 W4 60.544(18) . . ?
Se3 W1 W3 101.26(3) . . ?
Se1 W1 W3 54.25(3) . . ?
Se2 W1 W3 53.87(3) . . ?
S1 W1 W3 141.53(9) . . ?
S2 W1 W3 98.59(8) . . ?
S9 W1 W3 140.40(8) . . ?
W2 W1 W3 60.554(18) . . ?
W4 W1 W3 56.880(17) . . ?
Se3 W2 Se1 108.02(5) . . ?
Se3 W2 Se4 105.29(5) . . ?
Se1 W2 Se4 104.76(5) . . ?
Se3 W2 S10 84.87(9) . . ?
Se1 W2 S10 88.79(10) . . ?
Se4 W2 S10 159.12(9) . . ?
Se3 W2 S4 85.25(8) . . ?
Se1 W2 S4 159.95(9) . . ?
Se4 W2 S4 85.36(9) . . ?
S10 W2 S4 77.23(13) . . ?
Se3 W2 S3 159.27(9) . . ?
Se1 W2 S3 86.29(9) . . ?
Se4 W2 S3 84.63(9) . . ?
S10 W2 S3 80.41(12) . . ?
S4 W2 S3 77.34(12) . . ?
Se3 W2 W1 54.85(3) . . ?
Se1 W2 W1 54.87(3) . . ?
Se4 W2 W1 104.53(4) . . ?
S10 W2 W1 96.25(9) . . ?
S4 W2 W1 140.08(8) . . ?
S3 W2 W1 141.16(9) . . ?
Se3 W2 W4 54.85(3) . . ?
Se1 W2 W4 101.07(4) . . ?
Se4 W2 W4 54.06(3) . . ?
S10 W2 W4 139.68(9) . . ?
S4 W2 W4 98.88(9) . . ?
S3 W2 W4 138.64(9) . . ?
W1 W2 W4 60.987(19) . . ?
Se3 W2 W3 101.55(4) . . ?
Se1 W2 W3 54.44(3) . . ?
Se4 W2 W3 53.90(3) . . ?
S10 W2 W3 143.01(9) . . ?
S4 W2 W3 139.16(9) . . ?
S3 W2 W3 98.99(9) . . ?
W1 W2 W3 61.184(18) . . ?
W4 W2 W3 57.206(17) . . ?
Se4 W3 Se2 110.09(4) . . ?
Se4 W3 Se1 104.94(5) . . ?
Se2 W3 Se1 104.16(5) . . ?
Se4 W3 S5 158.20(9) . . ?
Se2 W3 S5 85.95(8) . . ?
Se1 W3 S5 84.32(9) . . ?
Se4 W3 S6 83.71(8) . . ?
Se2 W3 S6 160.79(9) . . ?
Se1 W3 S6 84.16(9) . . ?
S5 W3 S6 77.57(11) . . ?
Se4 W3 S12 85.70(9) . . ?
Se2 W3 S12 88.21(9) . . ?
Se1 W3 S12 159.28(8) . . ?
S5 W3 S12 79.99(12) . . ?
S6 W3 S12 79.34(11) . . ?
Se4 W3 W4 55.90(3) . . ?
Se2 W3 W4 55.91(3) . . ?
Se1 W3 W4 104.11(4) . . ?
S5 W3 W4 141.85(8) . . ?
S6 W3 W4 139.60(8) . . ?
S12 W3 W4 96.57(8) . . ?
Se4 W3 W2 54.49(3) . . ?
Se2 W3 W2 102.38(4) . . ?
Se1 W3 W2 54.03(3) . . ?
S5 W3 W2 138.35(9) . . ?
S6 W3 W2 96.51(8) . . ?
S12 W3 W2 140.13(9) . . ?
W4 W3 W2 61.275(18) . . ?
Se4 W3 W1 102.57(3) . . ?
Se2 W3 W1 54.32(3) . . ?
Se1 W3 W1 53.56(3) . . ?
S5 W3 W1 98.79(9) . . ?
S6 W3 W1 137.60(8) . . ?
S12 W3 W1 142.36(8) . . ?
W4 W3 W1 61.342(18) . . ?
W2 W3 W1 58.262(18) . . ?
Se4 W4 Se2 110.14(4) . . ?
Se4 W4 Se3 104.95(5) . . ?
Se2 W4 Se3 104.46(5) . . ?
Se4 W4 S7 84.43(9) . . ?
Se2 W4 S7 159.27(9) . . ?
Se3 W4 S7 84.96(9) . . ?
Se4 W4 S8 158.20(9) . . ?
Se2 W4 S8 85.10(9) . . ?
Se3 W4 S8 85.23(9) . . ?
S7 W4 S8 77.22(12) . . ?
Se4 W4 S11 82.97(9) . . ?
Se2 W4 S11 89.62(9) . . ?
Se3 W4 S11 159.83(8) . . ?
S7 W4 S11 77.27(11) . . ?
S8 W4 S11 81.61(11) . . ?
Se4 W4 W3 55.81(3) . . ?
Se2 W4 W3 56.05(3) . . ?
Se3 W4 W3 104.42(3) . . ?
S7 W4 W3 140.23(8) . . ?
S8 W4 W3 141.12(9) . . ?
S11 W4 W3 95.40(7) . . ?
Se4 W4 W2 54.57(3) . . ?
Se2 W4 W2 102.68(3) . . ?
Se3 W4 W2 53.97(3) . . ?
S7 W4 W2 97.80(9) . . ?
S8 W4 W2 139.19(9) . . ?
S11 W4 W2 137.52(8) . . ?
W3 W4 W2 61.519(18) . . ?
Se4 W4 W1 102.84(3) . . ?
Se2 W4 W1 54.53(3) . . ?
Se3 W4 W1 53.60(3) . . ?
S7 W4 W1 138.51(9) . . ?
S8 W4 W1 98.71(9) . . ?
S11 W4 W1 143.73(8) . . ?
W3 W4 W1 61.778(18) . . ?
W2 W4 W1 58.468(18) . . ?
W1 Se1 W2 69.96(4) . . ?
W1 Se1 W3 72.19(4) . . ?
W2 Se1 W3 71.53(4) . . ?
W4 Se2 W3 68.05(4) . . ?
W4 Se2 W1 71.54(4) . . ?
W3 Se2 W1 71.81(4) . . ?
W1 Se3 W2 70.03(4) . . ?
W1 Se3 W4 71.67(4) . . ?
W2 Se3 W4 71.18(4) . . ?
W3 Se4 W4 68.29(4) . . ?
W3 Se4 W2 71.61(4) . . ?
W4 Se4 W2 71.37(4) . . ?
P1 S1 W1 87.31(15) . . ?
P1 S2 W1 87.58(16) . . ?
P2 S3 W2 86.61(16) . . ?
P2 S4 W2 86.98(17) . . ?
P3 S5 W3 87.62(16) . . ?
P3 S6 W3 87.55(15) . . ?
P4 S7 W4 88.07(17) . . ?
P4 S8 W4 87.20(17) . . ?
P5 S9 W1 109.36(17) . . ?
P5 S10 W2 109.33(19) . . ?
P6 S11 W4 109.79(17) . . ?
P6 S12 W3 109.23(18) . . ?
C1 O1 P1 123.2(9) . . ?
C4 O2 P1 122.7(9) . . ?
C19 O3 P2 120.9(10) . . ?
C22 O4 P2 120.5(10) . . ?
C7 O5 P3 121.6(9) . . ?
C10 O6 P3 128.4(10) . . ?
C34 O7 P4 123.7(11) . . ?
C31 O8 P4 126.6(10) . . ?
C25 O9 P5 121.2(9) . . ?
C28 O10 P5 121.3(10) . . ?
C16 O11 P6 120.5(10) . . ?
C13 O12 P6 125.2(8) . . ?
O2 P1 O1 99.1(6) . . ?
O2 P1 S2 110.9(4) . . ?
O1 P1 S2 114.5(4) . . ?
O2 P1 S1 112.7(4) . . ?
O1 P1 S1 113.3(5) . . ?
S2 P1 S1 106.4(2) . . ?
O4 P2 O3 100.5(6) . . ?
O4 P2 S4 108.6(4) . . ?
O3 P2 S4 114.0(4) . . ?
O4 P2 S3 113.5(4) . . ?
O3 P2 S3 112.5(5) . . ?
S4 P2 S3 107.8(2) . . ?
O5 P3 O6 103.1(6) . . ?
O5 P3 S6 108.9(4) . . ?
O6 P3 S6 113.3(4) . . ?
O5 P3 S5 112.4(4) . . ?
O6 P3 S5 112.0(5) . . ?
S6 P3 S5 107.1(2) . . ?
O8 P4 O7 100.9(6) . . ?
O8 P4 S7 113.2(5) . . ?
O7 P4 S7 107.3(5) . . ?
O8 P4 S8 115.2(6) . . ?
O7 P4 S8 112.6(4) . . ?
S7 P4 S8 107.4(2) . . ?
O9 P5 O10 101.3(5) . . ?
O9 P5 S9 110.6(4) . . ?
O10 P5 S9 107.9(4) . . ?
O9 P5 S10 106.3(4) . . ?
O10 P5 S10 113.9(4) . . ?
S9 P5 S10 115.8(2) . . ?
O12 P6 O11 99.5(5) . . ?
O12 P6 S12 110.7(4) . . ?
O11 P6 S12 108.2(4) . . ?
O12 P6 S11 108.1(4) . . ?
O11 P6 S11 114.1(4) . . ?
S12 P6 S11 115.2(2) . . ?
C2 C1 O1 108.3(16) . . ?
C2 C1 C3 116.9(16) . . ?
O1 C1 C3 104.9(14) . . ?
C6 C4 O2 109.4(14) . . ?
C6 C4 C5 113.9(16) . . ?
O2 C4 C5 107.2(15) . . ?
C9 C7 C8 109.8(17) . . ?
C9 C7 O5 109.6(18) . . ?
C8 C7 O5 109.6(15) . . ?
O6 C10 C12 108(2) . . ?
O6 C10 C11 105(2) . . ?
C12 C10 C11 113(2) . . ?
O12 C13 C15 107.9(12) . . ?
O12 C13 C14 108.0(12) . . ?
C15 C13 C14 112.0(14) . . ?
C17 C16 O11 108.3(16) . . ?
C17 C16 C18 108.3(17) . . ?
O11 C16 C18 105.1(15) . . ?
O3 C19 C21 109.8(16) . . ?
O3 C19 C20 102.7(18) . . ?
C21 C19 C20 114.8(18) . . ?
C24 C22 O4 107.9(17) . . ?
C24 C22 C23 117.0(19) . . ?
O4 C22 C23 100.2(17) . . ?
C26 C25 O9 109.6(14) . . ?
C26 C25 C27 110.2(16) . . ?
O9 C25 C27 106.8(14) . . ?
C29 C28 O10 109.6(15) . . ?
C29 C28 C30 108.7(19) . . ?
O10 C28 C30 105.3(15) . . ?
C33 C31 O8 108.1(16) . . ?
C33 C31 C32 113.5(17) . . ?
O8 C31 C32 108.5(17) . . ?
O7 C34 C35 111.2(16) . . ?
O7 C34 C36 105.1(15) . . ?
C35 C34 C36 113.7(18) . . ?

loop_
_geom_bond_atom_site_label_1
_geom_bond_atom_site_label_2
_geom_bond_distance
_geom_bond_site_symmetry_2
_geom_bond_publ_flag
W1 Se3 2.4747(13) . ?
W1 Se1 2.4765(13) . ?
W1 Se2 2.5059(14) . ?
W1 S1 2.571(3) . ?
W1 S2 2.573(3) . ?
W1 S9 2.621(4) . ?
W1 W2 2.8447(8) . ?
W1 W4 2.9186(7) . ?
W1 W3 2.9307(7) . ?
W2 Se3 2.4829(13) . ?
W2 Se1 2.4854(14) . ?
W2 Se4 2.4988(14) . ?
W2 S10 2.566(4) . ?
W2 S4 2.574(4) . ?
W2 S3 2.584(3) . ?
W2 W4 2.9060(8) . ?
W2 W3 2.9128(8) . ?
W3 Se4 2.4801(13) . ?
W3 Se2 2.4914(13) . ?
W3 Se1 2.4981(14) . ?
W3 S5 2.564(3) . ?
W3 S6 2.571(3) . ?
W3 S12 2.605(4) . ?
W3 W4 2.7857(7) . ?
W4 Se4 2.4828(13) . ?
W4 Se2 2.4872(13) . ?
W4 Se3 2.5104(14) . ?
W4 S7 2.572(3) . ?
W4 S8 2.579(3) . ?
W4 S11 2.590(4) . ?
S1 P1 2.007(5) . ?
S2 P1 1.993(5) . ?
S3 P2 1.997(5) . ?
S4 P2 1.992(5) . ?
S5 P3 2.002(5) . ?
S6 P3 1.996(5) . ?
S7 P4 1.978(5) . ?
S8 P4 2.010(5) . ?
S9 P5 1.972(5) . ?
S10 P5 1.987(5) . ?
S11 P6 1.975(5) . ?
S12 P6 1.968(5) . ?
O1 C1 1.482(19) . ?
O1 P1 1.587(10) . ?
O2 C4 1.476(17) . ?
O2 P1 1.566(10) . ?
O3 C19 1.49(2) . ?
O3 P2 1.581(10) . ?
O4 C22 1.482(19) . ?
O4 P2 1.576(10) . ?
O5 C7 1.462(16) . ?
O5 P3 1.557(9) . ?
O6 C10 1.397(18) . ?
O6 P3 1.567(10) . ?
O7 C34 1.404(17) . ?
O7 P4 1.613(11) . ?
O8 C31 1.442(18) . ?
O8 P4 1.535(11) . ?
O9 C25 1.457(18) . ?
O9 P5 1.601(10) . ?
O10 C28 1.480(16) . ?
O10 P5 1.614(10) . ?
O11 C16 1.448(17) . ?
O11 P6 1.587(10) . ?
O12 C13 1.445(15) . ?
O12 P6 1.577(9) . ?
C1 C2 1.46(2) . ?
C1 C3 1.49(2) . ?
C4 C6 1.44(2) . ?
C4 C5 1.48(2) . ?
C7 C9 1.39(2) . ?
C7 C8 1.43(2) . ?
C10 C12 1.44(3) . ?
C10 C11 1.46(3) . ?
C13 C15 1.47(2) . ?
C13 C14 1.52(2) . ?
C16 C17 1.45(2) . ?
C16 C18 1.52(3) . ?
C19 C21 1.50(3) . ?
C19 C20 1.52(3) . ?
C22 C24 1.46(3) . ?
C22 C23 1.51(3) . ?
C25 C26 1.45(2) . ?
C25 C27 1.50(2) . ?
C28 C29 1.44(2) . ?
C28 C30 1.48(2) . ?
C31 C33 1.42(2) . ?
C31 C32 1.47(3) . ?
C34 C35 1.46(2) . ?
C34 C36 1.53(2) . ?
